data_4076985
loop_
_publ_author_name
'Mart\'in, Avelino'
'Mena, Miguel'
'P\'erez-Redondo, Adri\'an'
'Y\'elamos, Carlos'

_publ_section_title
;
 Titanium&#x2212;Group 2 Metal Molecular Nitrides
;
_journal_issue 16
_journal_name_full Organometallics
_journal_page_first 3308
_journal_paper_doi 10.1021/om020379t
_journal_volume 21
_journal_year 2002
_chemical_compound_source 'synthesis as described'
_chemical_formula_moiety 'C36 H65 Mg1 N5 Si2 Ti3'
_chemical_formula_sum 'C36 H65 Mg N5 Si2 Ti3'
_chemical_formula_weight 792.12
_chemical_name_systematic
;
 ?
;
_space_group_IT_number 2
_symmetry_cell_setting triclinic
_symmetry_Int_Tables_number 2
_symmetry_space_group_name_Hall '-P 1'
_symmetry_space_group_name_H-M 'P -1'
_atom_sites_solution_hydrogens geom
_atom_sites_solution_primary direct
_atom_sites_solution_secondary difmap
_audit_conform_dict_location ftp://ftp.iucr.org/pub/cif_core.dic
_audit_conform_dict_name cif_core.dic
_audit_conform_dict_version 2.2
_audit_creation_date 2002-05-02T10:59:18-00:00
_audit_creation_method 'WinGX routine CIF_UPDATE'
_cell_angle_alpha 84.816(15)
_cell_angle_beta 74.527(12)
_cell_angle_gamma 66.571(14)
_cell_formula_units_Z 2
_cell_length_a 11.7382(15)
_cell_length_b 11.936(2)
_cell_length_c 18.018(3)
_cell_measurement_reflns_used 25
_cell_measurement_temperature 293(2)
_cell_measurement_theta_max 13
_cell_measurement_theta_min 6
_cell_measurement_wavelength 0.71073
_cell_volume 2232.0(7)
_computing_cell_refinement 'CAD4 Express (Enraf Nonius, 1994)'
_computing_data_collection 'CAD4 Express (Enraf Nonius, 1994)'
_computing_data_reduction 'XCAD4 (Harms & Wocadlo, 1995)'
_computing_molecular_graphics 'Ortep-3 for Windows (Farrugia, 1997)'
_computing_publication_material 'WinGX publication routines (Farrugia, 1999)'
_computing_structure_refinement 'SHELXL-97 (Sheldrick, 1997)'
_computing_structure_solution 'SHELXS-97 (Sheldrick, 1997)'
_diffrn_ambient_temperature 293(2)
_diffrn_detector 'scintillation LiI'
_diffrn_detector_dtime 1.195
_diffrn_measured_fraction_theta_full 0.999
_diffrn_measured_fraction_theta_max 0.999
_diffrn_measurement_device '\k-geometry diffractometer'
_diffrn_measurement_device_type 'Enraf Nonius TurboCAD4'
_diffrn_measurement_method 'non-profiled omega/2theta scans'
_diffrn_orient_matrix_type
;
  x-axis points to radiation source
  the matrix is specified in reciprocal space
;
_diffrn_orient_matrix_UB_11 -0.67799E-1
_diffrn_orient_matrix_UB_12 0.70244E-1
_diffrn_orient_matrix_UB_13 -0.01785
_diffrn_orient_matrix_UB_21 -0.57976E-1
_diffrn_orient_matrix_UB_22 0.10824E-1
_diffrn_orient_matrix_UB_23 0.52941E-1
_diffrn_orient_matrix_UB_31 0.34948E-1
_diffrn_orient_matrix_UB_32 0.57148E-1
_diffrn_orient_matrix_UB_33 0.13498E-1
_diffrn_radiation_monochromator graphite
_diffrn_radiation_probe x-ray
_diffrn_radiation_type MoK\a
_diffrn_radiation_wavelength 0.71073
_diffrn_reflns_av_R_equivalents 0.0535
_diffrn_reflns_av_unetI/netI 0.1146
_diffrn_reflns_limit_h_max 12
_diffrn_reflns_limit_h_min -11
_diffrn_reflns_limit_k_max 13
_diffrn_reflns_limit_k_min 0
_diffrn_reflns_limit_l_max 19
_diffrn_reflns_limit_l_min -19
_diffrn_reflns_number 6554
_diffrn_reflns_theta_full 23.01
_diffrn_reflns_theta_max 23.01
_diffrn_reflns_theta_min 1.17
_diffrn_source 'Enraf Nonius FR590'
_diffrn_standards_decay_% 10
_diffrn_standards_interval_time 60
_diffrn_standards_number 3
_exptl_absorpt_coefficient_mu 0.62
_exptl_absorpt_correction_T_max 0.8263
_exptl_absorpt_correction_T_min 0.7764
_exptl_absorpt_correction_type none
_exptl_crystal_colour red
_exptl_crystal_density_diffrn 1.179
_exptl_crystal_density_method 'not measured'
_exptl_crystal_description prism
_exptl_crystal_F_000 844
_exptl_crystal_size_max 0.43
_exptl_crystal_size_mid 0.38
_exptl_crystal_size_min 0.32
_refine_diff_density_max 0.476
_refine_diff_density_min -0.316
_refine_diff_density_rms 0.083
_refine_ls_extinction_method none
_refine_ls_goodness_of_fit_ref 0.955
_refine_ls_hydrogen_treatment mixed
_refine_ls_matrix_type full
_refine_ls_number_parameters 437
_refine_ls_number_reflns 6201
_refine_ls_number_restraints 0
_refine_ls_restrained_S_all 0.955
_refine_ls_R_factor_all 0.1599
_refine_ls_R_factor_gt 0.0701
_refine_ls_shift/su_max 0.004
_refine_ls_shift/su_mean 0
_refine_ls_structure_factor_coef Fsqd
_refine_ls_weighting_details 'calc w=1/[\s^2^(Fo^2^)+(0.1215P)^2^+1.5832P] where P=(Fo^2^+2Fc^2^)/3'
_refine_ls_weighting_scheme calc
_refine_ls_wR_factor_gt 0.1767
_refine_ls_wR_factor_ref 0.2209
_reflns_number_gt 3466
_reflns_number_total 6201
_reflns_threshold_expression >2sigma(I)
_cod_data_source_file om020379t.cif
_cod_data_source_block 2
_cod_original_cell_volume 2232.1(6)
_cod_database_code 4076985
_diffrn_standards_decay_corr_max 1.163
_diffrn_standards_decay_corr_min 0.979

loop_
_symmetry_equiv_pos_as_xyz
'x, y, z'
'-x, -y, -z'

loop_
_atom_site_label
_atom_site_type_symbol
_atom_site_fract_x
_atom_site_fract_y
_atom_site_fract_z
_atom_site_U_iso_or_equiv
_atom_site_adp_type
_atom_site_occupancy
_atom_site_symmetry_multiplicity
_atom_site_calc_flag
_atom_site_refinement_flags
C11 C 0.6130(10) 0.8954(9) 0.1120(5) 0.075(3) Uani 1 1 d .
C12 C 0.4848(10) 0.9772(8) 0.1258(5) 0.074(3) Uani 1 1 d .
C13 C 0.4203(9) 0.9298(9) 0.0917(5) 0.073(3) Uani 1 1 d .
C14 C 0.5042(12) 0.8203(10) 0.0560(5) 0.082(3) Uani 1 1 d .
C15 C 0.6247(9) 0.7944(8) 0.0682(5) 0.076(3) Uani 1 1 d .
C16 C 0.7211(12) 0.9090(13) 0.1339(7) 0.140(5) Uani 1 1 d .
H16A H 0.7984 0.8382 0.1165 0.209 Uiso 1 1 calc R
H16B H 0.7015 0.9171 0.1889 0.209 Uiso 1 1 calc R
H16C H 0.7328 0.9804 0.1103 0.209 Uiso 1 1 calc R
C17 C 0.4231(13) 1.0993(9) 0.1694(7) 0.137(5) Uani 1 1 d .
H17A H 0.4862 1.1126 0.188 0.205 Uiso 1 1 calc R
H17B H 0.3542 1.0982 0.2122 0.205 Uiso 1 1 calc R
H17C H 0.3902 1.1639 0.1355 0.205 Uiso 1 1 calc R
C18 C 0.2797(11) 0.9966(11) 0.0889(7) 0.137(5) Uani 1 1 d .
H18A H 0.2429 1.0724 0.1172 0.206 Uiso 1 1 calc R
H18B H 0.2328 0.9466 0.1113 0.206 Uiso 1 1 calc R
H18C H 0.2754 1.0126 0.0363 0.206 Uiso 1 1 calc R
C19 C 0.4715(14) 0.7408(12) 0.0100(6) 0.145(6) Uani 1 1 d .
H19A H 0.5462 0.668 -0.0079 0.218 Uiso 1 1 calc R
H19B H 0.4435 0.7853 -0.0332 0.218 Uiso 1 1 calc R
H19C H 0.4042 0.719 0.0424 0.218 Uiso 1 1 calc R
C20 C 0.7437(11) 0.6831(11) 0.0393(7) 0.144(5) Uani 1 1 d .
H20A H 0.8137 0.6873 0.0552 0.215 Uiso 1 1 calc R
H20B H 0.764 0.6792 -0.016 0.215 Uiso 1 1 calc R
H20C H 0.7295 0.6114 0.06 0.215 Uiso 1 1 calc R
C21 C 0.2270(7) 0.5769(8) 0.2195(5) 0.061(2) Uani 1 1 d .
C22 C 0.2300(8) 0.5270(7) 0.2933(5) 0.061(2) Uani 1 1 d .
C23 C 0.1523(8) 0.6197(9) 0.3483(5) 0.067(2) Uani 1 1 d .
C24 C 0.1009(7) 0.7277(7) 0.3091(5) 0.061(2) Uani 1 1 d .
C25 C 0.1456(7) 0.7019(8) 0.2302(5) 0.061(2) Uani 1 1 d .
C26 C 0.2873(9) 0.5094(10) 0.1442(6) 0.108(4) Uani 1 1 d .
H26A H 0.2701 0.5658 0.1031 0.163 Uiso 1 1 calc R
H26B H 0.2524 0.4495 0.1431 0.163 Uiso 1 1 calc R
H26C H 0.3784 0.4696 0.1378 0.163 Uiso 1 1 calc R
C27 C 0.2952(11) 0.3940(8) 0.3116(8) 0.122(4) Uani 1 1 d .
H27A H 0.2835 0.3852 0.3663 0.183 Uiso 1 1 calc R
H27B H 0.3852 0.3657 0.2868 0.183 Uiso 1 1 calc R
H27C H 0.2583 0.3466 0.2932 0.183 Uiso 1 1 calc R
C28 C 0.1230(11) 0.6038(11) 0.4337(6) 0.120(4) Uani 1 1 d .
H28A H 0.0682 0.6813 0.4588 0.18 Uiso 1 1 calc R
H28B H 0.2015 0.5719 0.4498 0.18 Uiso 1 1 calc R
H28C H 0.0806 0.548 0.4473 0.18 Uiso 1 1 calc R
C29 C 0.0082(9) 0.8529(9) 0.3462(7) 0.119(4) Uani 1 1 d .
H29A H -0.0066 0.8476 0.4012 0.179 Uiso 1 1 calc R
H29B H -0.0717 0.8772 0.3324 0.179 Uiso 1 1 calc R
H29C H 0.0452 0.9122 0.3282 0.179 Uiso 1 1 calc R
C30 C 0.1064(11) 0.7910(10) 0.1674(7) 0.120(4) Uani 1 1 d .
H30A H 0.1487 0.7504 0.118 0.18 Uiso 1 1 calc R
H30B H 0.1306 0.8584 0.1695 0.18 Uiso 1 1 calc R
H30C H 0.0152 0.8206 0.1747 0.18 Uiso 1 1 calc R
C31 C 0.3169(9) 0.8703(8) 0.4762(4) 0.065(2) Uani 1 1 d .
C32 C 0.3340(10) 0.9660(7) 0.4297(5) 0.071(3) Uani 1 1 d .
C33 C 0.4597(12) 0.9457(10) 0.4096(5) 0.083(3) Uani 1 1 d .
C34 C 0.5262(9) 0.8391(13) 0.4437(6) 0.090(4) Uani 1 1 d .
C35 C 0.4361(11) 0.7908(8) 0.4848(5) 0.071(3) Uani 1 1 d .
C36 C 0.1884(10) 0.8611(11) 0.5140(6) 0.126(5) Uani 1 1 d .
H36A H 0.1212 0.9279 0.498 0.19 Uiso 1 1 calc R
H36B H 0.1732 0.8644 0.569 0.19 Uiso 1 1 calc R
H36C H 0.1899 0.7854 0.4989 0.19 Uiso 1 1 calc R
C37 C 0.2261(13) 1.0736(9) 0.4066(7) 0.147(6) Uani 1 1 d .
H37A H 0.1459 1.0654 0.429 0.22 Uiso 1 1 calc R
H37B H 0.2416 1.0749 0.3516 0.22 Uiso 1 1 calc R
H37C H 0.2228 1.1482 0.4248 0.22 Uiso 1 1 calc R
C38 C 0.5248(16) 1.0287(13) 0.3649(7) 0.177(7) Uani 1 1 d .
H38A H 0.6157 0.99 0.3596 0.266 Uiso 1 1 calc R
H38B H 0.4913 1.1051 0.3922 0.266 Uiso 1 1 calc R
H38C H 0.5083 1.0431 0.3148 0.266 Uiso 1 1 calc R
C39 C 0.6693(11) 0.7886(15) 0.4418(8) 0.195(9) Uani 1 1 d .
H39A H 0.6913 0.7132 0.4691 0.292 Uiso 1 1 calc R
H39B H 0.6867 0.8466 0.4659 0.292 Uiso 1 1 calc R
H39C H 0.7195 0.7744 0.3894 0.292 Uiso 1 1 calc R
C40 C 0.4582(16) 0.6781(11) 0.5331(6) 0.159(6) Uani 1 1 d .
H40A H 0.5481 0.6374 0.5305 0.239 Uiso 1 1 calc R
H40B H 0.4294 0.6242 0.514 0.239 Uiso 1 1 calc R
H40C H 0.4112 0.7008 0.5856 0.239 Uiso 1 1 calc R
Mg1 Mg 0.6055(2) 0.5619(2) 0.25896(14) 0.0496(6) Uani 1 1 d .
N1 N 0.3364(5) 0.8331(5) 0.2781(3) 0.0423(14) Uani 1 1 d .
N2 N 0.7705(6) 0.4176(5) 0.2339(4) 0.0616(18) Uani 1 1 d .
N12 N 0.4717(5) 0.6382(5) 0.1861(3) 0.0463(14) Uani 1 1 d .
H12 H 0.4776 0.6021 0.1421 0.069 Uiso 0.5 1 calc PR
N13 N 0.5840(7) 0.7525(6) 0.2650(4) 0.0493(17) Uani 1 1 d .
H13 H 0.644(7) 0.757(7) 0.260(4) 0.05(3) Uiso 1 1 d .
N23 N 0.4269(5) 0.6281(5) 0.3522(3) 0.0464(14) Uani 1 1 d .
H23 H 0.4102 0.5855 0.3954 0.07 Uiso 0.5 1 calc PR
Si1 Si 0.7811(3) 0.2980(2) 0.18428(19) 0.0861(9) Uani 1 1 d .
Si2 Si 0.8950(3) 0.4257(3) 0.25932(19) 0.0861(9) Uani 1 1 d .
Ti1 Ti 0.48120(13) 0.79619(11) 0.19116(7) 0.0482(4) Uani 1 1 d .
Ti2 Ti 0.32727(12) 0.67486(11) 0.27697(7) 0.0459(4) Uani 1 1 d .
Ti3 Ti 0.43847(12) 0.78421(11) 0.35247(7) 0.0485(4) Uani 1 1 d .
C1 C 0.8354(19) 0.1475(11) 0.2320(11) 0.231(10) Uani 1 1 d .
H1A H 0.9153 0.1322 0.2439 0.347 Uiso 1 1 calc R
H1B H 0.8469 0.0842 0.198 0.347 Uiso 1 1 calc R
H1C H 0.772 0.1486 0.2787 0.347 Uiso 1 1 calc R
C2 C 0.6333(16) 0.3257(13) 0.1631(17) 0.37(2) Uani 1 1 d .
H2A H 0.567 0.3403 0.2102 0.553 Uiso 1 1 calc R
H2B H 0.6408 0.2558 0.1366 0.553 Uiso 1 1 calc R
H2C H 0.612 0.3959 0.131 0.553 Uiso 1 1 calc R
C3 C 0.893(3) 0.274(2) 0.0884(11) 0.332(16) Uani 1 1 d .
H3A H 0.9774 0.2565 0.0934 0.497 Uiso 1 1 calc R
H3B H 0.8657 0.346 0.0586 0.497 Uiso 1 1 calc R
H3C H 0.8932 0.2062 0.063 0.497 Uiso 1 1 calc R
C4 C 0.9247(14) 0.5595(16) 0.2281(13) 0.270(13) Uani 1 1 d .
H4A H 0.8491 0.6213 0.2168 0.406 Uiso 1 1 calc R
H4B H 0.9944 0.5406 0.1826 0.406 Uiso 1 1 calc R
H4C H 0.9467 0.5888 0.268 0.406 Uiso 1 1 calc R
C5 C 0.844(3) 0.458(3) 0.3650(11) 0.37(2) Uani 1 1 d .
H5A H 0.8233 0.3924 0.3918 0.558 Uiso 1 1 calc R
H5B H 0.7703 0.533 0.3764 0.558 Uiso 1 1 calc R
H5C H 0.913 0.4641 0.3812 0.558 Uiso 1 1 calc R
C6' C 1.010(3) 0.275(2) 0.287(2) 0.154(13) Uani 0.5 1 d P
C6 C 1.0586(19) 0.333(3) 0.195(3) 0.23(2) Uani 0.5 1 d P

loop_
_atom_site_aniso_label
_atom_site_aniso_U_11
_atom_site_aniso_U_22
_atom_site_aniso_U_33
_atom_site_aniso_U_23
_atom_site_aniso_U_13
_atom_site_aniso_U_12
C11 0.101(8) 0.094(7) 0.056(5) 0.017(5) -0.013(5) -0.072(7)
C12 0.093(7) 0.056(5) 0.068(6) 0.010(4) -0.006(5) -0.035(5)
C13 0.082(7) 0.079(7) 0.061(6) 0.027(5) -0.025(5) -0.034(6)
C14 0.137(10) 0.092(8) 0.035(5) 0.006(5) -0.014(5) -0.070(7)
C15 0.072(6) 0.077(6) 0.057(6) 0.010(5) 0.017(5) -0.028(5)
C16 0.149(11) 0.224(15) 0.119(10) 0.056(9) -0.040(8) -0.154(12)
C17 0.229(15) 0.057(7) 0.111(9) 0.004(6) -0.005(9) -0.067(8)
C18 0.118(10) 0.147(11) 0.136(11) 0.087(9) -0.047(8) -0.048(9)
C19 0.249(16) 0.194(14) 0.057(7) 0.005(7) -0.037(8) -0.153(13)
C20 0.130(10) 0.115(10) 0.108(9) -0.006(7) 0.057(8) -0.022(8)
C21 0.044(5) 0.077(6) 0.076(6) -0.024(5) -0.013(4) -0.033(4)
C22 0.062(5) 0.045(5) 0.093(7) 0.007(5) -0.033(5) -0.032(4)
C23 0.067(6) 0.092(7) 0.061(6) 0.007(5) -0.009(5) -0.055(5)
C24 0.042(4) 0.058(5) 0.081(6) -0.013(5) -0.010(4) -0.018(4)
C25 0.051(5) 0.076(6) 0.070(6) 0.015(5) -0.028(4) -0.033(5)
C26 0.076(7) 0.156(10) 0.105(8) -0.067(8) 0.002(6) -0.057(7)
C27 0.136(10) 0.055(6) 0.213(14) 0.028(7) -0.098(10) -0.046(6)
C28 0.128(9) 0.183(12) 0.092(8) 0.019(8) -0.018(7) -0.114(9)
C29 0.058(6) 0.094(8) 0.179(12) -0.050(8) -0.003(7) -0.009(6)
C30 0.121(9) 0.133(10) 0.147(10) 0.059(8) -0.088(8) -0.071(8)
C31 0.085(7) 0.066(6) 0.051(5) -0.023(4) -0.007(5) -0.038(5)
C32 0.108(8) 0.046(5) 0.061(6) -0.018(4) -0.030(5) -0.021(5)
C33 0.115(9) 0.100(8) 0.065(6) -0.023(6) -0.006(6) -0.081(8)
C34 0.061(6) 0.141(10) 0.073(7) -0.059(7) -0.024(5) -0.028(7)
C35 0.104(8) 0.061(6) 0.049(5) -0.001(4) -0.036(5) -0.020(6)
C36 0.108(9) 0.160(12) 0.107(9) -0.065(8) 0.027(7) -0.068(8)
C37 0.221(15) 0.064(7) 0.117(10) -0.029(7) -0.072(10) 0.009(8)
C38 0.31(2) 0.198(14) 0.092(9) -0.043(9) 0.027(10) -0.214(15)
C39 0.087(9) 0.31(2) 0.190(14) -0.147(15) -0.046(9) -0.040(11)
C40 0.291(19) 0.105(10) 0.067(7) 0.010(7) -0.060(10) -0.055(11)
Mg1 0.0453(14) 0.0399(13) 0.0631(16) -0.0084(11) -0.0138(12) -0.0141(11)
N1 0.048(3) 0.033(3) 0.046(3) -0.001(3) -0.017(3) -0.013(3)
N2 0.048(4) 0.050(4) 0.091(5) -0.010(3) -0.027(3) -0.014(3)
N12 0.050(4) 0.041(3) 0.050(4) -0.010(3) -0.013(3) -0.018(3)
N13 0.043(4) 0.053(4) 0.061(4) -0.005(3) -0.014(3) -0.027(3)
N23 0.055(4) 0.045(3) 0.049(4) 0.003(3) -0.020(3) -0.025(3)
Si1 0.0702(17) 0.0538(15) 0.130(3) -0.0296(15) -0.0358(17) -0.0070(13)
Si2 0.0664(17) 0.0767(18) 0.127(2) -0.0025(17) -0.0500(17) -0.0226(14)
Ti1 0.0624(9) 0.0427(8) 0.0449(8) 0.0012(6) -0.0123(6) -0.0270(7)
Ti2 0.0459(8) 0.0441(8) 0.0541(8) -0.0055(6) -0.0127(6) -0.0224(6)
Ti3 0.0569(9) 0.0471(8) 0.0463(8) -0.0102(6) -0.0135(7) -0.0226(7)
C1 0.32(2) 0.053(8) 0.34(3) 0.020(11) -0.17(2) -0.049(11)
C2 0.194(17) 0.127(13) 0.85(6) -0.22(2) -0.34(3) 0.052(12)
C3 0.45(4) 0.36(3) 0.19(2) -0.15(2) 0.10(2) -0.25(3)
C4 0.157(14) 0.25(2) 0.52(4) 0.18(2) -0.20(2) -0.157(15)
C5 0.64(5) 0.63(6) 0.170(19) 0.15(3) -0.23(3) -0.53(5)
C6' 0.096(19) 0.106(19) 0.29(4) 0.02(2) -0.14(3) -0.012(16)
C6 0.026(12) 0.21(4) 0.42(6) -0.22(4) 0.02(2) -0.008(16)

loop_
_atom_type_symbol
_atom_type_description
_atom_type_scat_dispersion_real
_atom_type_scat_dispersion_imag
_atom_type_scat_source
C C 0.0033 0.0016 'International Tables Vol C Tables 4.2.6.8 and 6.1.1.4'
H H 0 0 'International Tables Vol C Tables 4.2.6.8 and 6.1.1.4'
Mg Mg 0.0486 0.0363 'International Tables Vol C Tables 4.2.6.8 and 6.1.1.4'
N N 0.0061 0.0033 'International Tables Vol C Tables 4.2.6.8 and 6.1.1.4'
Si Si 0.0817 0.0704 'International Tables Vol C Tables 4.2.6.8 and 6.1.1.4'
Ti Ti 0.2776 0.4457 'International Tables Vol C Tables 4.2.6.8 and 6.1.1.4'

loop_
_geom_angle_atom_site_label_1
_geom_angle_atom_site_label_2
_geom_angle_atom_site_label_3
_geom_angle
C12 C11 C15 106.6(8)
C12 C11 C16 128.2(10)
C15 C11 C16 125.2(11)
C12 C11 Ti1 71.7(5)
C15 C11 Ti1 72.0(4)
C16 C11 Ti1 123.6(6)
C13 C12 C11 108.3(8)
C13 C12 C17 124.4(10)
C11 C12 C17 127.3(10)
C13 C12 Ti1 72.0(5)
C11 C12 Ti1 74.3(5)
C17 C12 Ti1 120.4(6)
C14 C13 C12 109.5(9)
C14 C13 C18 125.9(11)
C12 C13 C18 124.4(10)
C14 C13 Ti1 74.4(5)
C12 C13 Ti1 73.9(5)
C18 C13 Ti1 122.4(6)
C13 C14 C15 108.4(8)
C13 C14 C19 125.7(12)
C15 C14 C19 125.8(11)
C13 C14 Ti1 71.9(5)
C15 C14 Ti1 73.5(5)
C19 C14 Ti1 121.0(6)
C14 C15 C11 107.2(8)
C14 C15 C20 125.8(11)
C11 C15 C20 127.0(11)
C14 C15 Ti1 72.5(5)
C11 C15 Ti1 73.1(5)
C20 C15 Ti1 120.9(6)
C25 C21 C22 107.1(7)
C25 C21 C26 125.7(9)
C22 C21 C26 126.9(9)
C25 C21 Ti2 72.4(4)
C22 C21 Ti2 73.4(4)
C26 C21 Ti2 124.1(5)
C23 C22 C21 108.4(7)
C23 C22 C27 124.8(9)
C21 C22 C27 126.6(9)
C23 C22 Ti2 73.0(4)
C21 C22 Ti2 72.6(4)
C27 C22 Ti2 124.6(6)
C22 C23 C24 107.9(7)
C22 C23 C28 125.6(9)
C24 C23 C28 126.4(9)
C22 C23 Ti2 73.4(4)
C24 C23 Ti2 72.1(4)
C28 C23 Ti2 123.2(6)
C25 C24 C23 108.4(7)
C25 C24 C29 125.4(9)
C23 C24 C29 126.2(9)
C25 C24 Ti2 73.2(4)
C23 C24 Ti2 73.9(4)
C29 C24 Ti2 120.1(6)
C24 C25 C21 108.2(7)
C24 C25 C30 125.6(9)
C21 C25 C30 126.1(9)
C24 C25 Ti2 72.9(4)
C21 C25 Ti2 73.4(4)
C30 C25 Ti2 122.5(6)
C35 C31 C32 107.7(8)
C35 C31 C36 126.7(10)
C32 C31 C36 125.5(10)
C35 C31 Ti3 73.8(5)
C32 C31 Ti3 73.3(5)
C36 C31 Ti3 121.6(6)
C33 C32 C31 108.7(8)
C33 C32 C37 126.8(11)
C31 C32 C37 124.5(11)
C33 C32 Ti3 74.1(5)
C31 C32 Ti3 72.4(4)
C37 C32 Ti3 119.6(6)
C32 C33 C34 109.0(9)
C32 C33 C38 128.4(13)
C34 C33 C38 122.3(13)
C32 C33 Ti3 73.1(5)
C34 C33 Ti3 74.0(5)
C38 C33 Ti3 124.3(6)
C33 C34 C35 107.4(8)
C33 C34 C39 126.2(14)
C35 C34 C39 126.3(14)
C33 C34 Ti3 72.4(5)
C35 C34 Ti3 71.9(5)
C39 C34 Ti3 124.7(6)
C31 C35 C34 107.2(8)
C31 C35 C40 124.2(11)
C34 C35 C40 128.5(12)
C31 C35 Ti3 72.4(4)
C34 C35 Ti3 74.0(5)
C40 C35 Ti3 121.2(6)
N2 Mg1 N12 126.2(3)
N2 Mg1 N13 125.9(3)
N12 Mg1 N13 82.9(2)
N2 Mg1 N23 138.9(3)
N12 Mg1 N23 82.5(2)
N13 Mg1 N23 81.6(2)
N2 Mg1 Ti1 138.1(2)
N12 Mg1 Ti1 41.73(15)
N13 Mg1 Ti1 41.38(18)
N23 Mg1 Ti1 82.94(16)
N2 Mg1 Ti2 150.4(2)
N12 Mg1 Ti2 41.67(15)
N13 Mg1 Ti2 82.85(19)
N23 Mg1 Ti2 41.02(14)
Ti1 Mg1 Ti2 57.54(6)
N2 Mg1 Ti3 149.1(2)
N12 Mg1 Ti3 83.52(15)
N13 Mg1 Ti3 40.92(18)
N23 Mg1 Ti3 40.85(14)
Ti1 Mg1 Ti3 57.43(6)
Ti2 Mg1 Ti3 57.13(5)
N2 Mg1 Si2 28.62(18)
N12 Mg1 Si2 144.72(18)
N13 Mg1 Si2 100.4(2)
N23 Mg1 Si2 132.80(18)
Ti1 Mg1 Si2 128.72(10)
Ti2 Mg1 Si2 172.87(11)
Ti3 Mg1 Si2 121.71(10)
N2 Mg1 Si1 27.82(18)
N12 Mg1 Si1 102.67(16)
N13 Mg1 Si1 146.3(2)
N23 Mg1 Si1 131.93(18)
Ti1 Mg1 Si1 131.84(10)
Ti2 Mg1 Si1 123.35(9)
Ti3 Mg1 Si1 170.39(11)
Si2 Mg1 Si1 56.41(8)
Ti1 N1 Ti3 94.3(2)
Ti1 N1 Ti2 94.2(2)
Ti3 N1 Ti2 93.1(2)
Si2 N2 Si1 123.8(4)
Si2 N2 Mg1 117.0(3)
Si1 N2 Mg1 119.1(3)
Ti1 N12 Ti2 92.7(2)
Ti1 N12 Mg1 89.9(2)
Ti2 N12 Mg1 90.2(2)
Ti3 N13 Ti1 93.8(3)
Ti3 N13 Mg1 90.7(3)
Ti1 N13 Mg1 89.8(3)
Ti3 N23 Ti2 93.7(2)
Ti3 N23 Mg1 90.3(2)
Ti2 N23 Mg1 90.1(2)
N2 Si1 C2 111.0(5)
N2 Si1 C3 113.4(7)
C2 Si1 C3 102.6(12)
N2 Si1 C1 115.0(6)
C2 Si1 C1 109.1(9)
C3 Si1 C1 104.9(10)
N2 Si1 Mg1 33.1(2)
C2 Si1 Mg1 77.9(4)
C3 Si1 Mg1 122.8(8)
C1 Si1 Mg1 129.4(6)
N2 Si2 C4 114.3(5)
N2 Si2 C6' 114.8(8)
C4 Si2 C6' 127.8(10)
N2 Si2 C6 114.6(10)
C4 Si2 C6 88.2(15)
C6' Si2 C6 55.8(16)
N2 Si2 C5 107.4(8)
C4 Si2 C5 98.2(10)
C6' Si2 C5 83.2(14)
C6 Si2 C5 130.2(17)
N2 Si2 Mg1 34.4(2)
C4 Si2 Mg1 90.9(5)
C6' Si2 Mg1 141.0(10)
C6 Si2 Mg1 142.4(13)
C5 Si2 Mg1 87.2(9)
N1 Ti1 N13 86.2(3)
N1 Ti1 N12 87.0(2)
N13 Ti1 N12 96.8(3)
N1 Ti1 C13 108.5(3)
N13 Ti1 C13 145.0(3)
N12 Ti1 C13 115.1(3)
N1 Ti1 C12 110.7(3)
N13 Ti1 C12 111.2(3)
N12 Ti1 C12 147.2(3)
C13 Ti1 C12 34.1(3)
N1 Ti1 C14 133.6(4)
N13 Ti1 C14 140.0(4)
N12 Ti1 C14 91.1(3)
C13 Ti1 C14 33.7(3)
C12 Ti1 C14 56.6(3)
N1 Ti1 C15 165.0(3)
N13 Ti1 C15 106.0(3)
N12 Ti1 C15 100.0(3)
C13 Ti1 C15 56.5(3)
C12 Ti1 C15 57.0(3)
C14 Ti1 C15 34.0(3)
N1 Ti1 C11 138.9(3)
N13 Ti1 C11 91.2(3)
N12 Ti1 C11 133.9(3)
C13 Ti1 C11 56.6(3)
C12 Ti1 C11 34.0(3)
C14 Ti1 C11 56.9(3)
C15 Ti1 C11 34.9(3)
N1 Ti1 Ti3 43.17(16)
N13 Ti1 Ti3 43.0(2)
N12 Ti1 Ti3 91.29(17)
C13 Ti1 Ti3 142.2(3)
C12 Ti1 Ti3 120.7(2)
C14 Ti1 Ti3 175.8(3)
C15 Ti1 Ti3 148.5(3)
C11 Ti1 Ti3 123.0(2)
N1 Ti1 Ti2 43.26(16)
N13 Ti1 Ti2 90.8(2)
N12 Ti1 Ti2 43.74(16)
C13 Ti1 Ti2 121.9(2)
C12 Ti1 Ti2 146.2(3)
C14 Ti1 Ti2 120.3(2)
C15 Ti1 Ti2 142.4(3)
C11 Ti1 Ti2 177.1(2)
Ti3 Ti1 Ti2 59.79(4)
N1 Ti1 Mg1 89.42(17)
N13 Ti1 Mg1 48.77(19)
N12 Ti1 Mg1 48.37(17)
C13 Ti1 Mg1 156.0(3)
C12 Ti1 Mg1 151.9(3)
C14 Ti1 Mg1 122.5(3)
C15 Ti1 Mg1 105.2(2)
C11 Ti1 Mg1 118.8(3)
Ti3 Ti1 Mg1 61.59(6)
Ti2 Ti1 Mg1 61.45(6)
N23 Ti2 N1 86.5(2)
N23 Ti2 N12 96.8(2)
N1 Ti2 N12 86.1(2)
N23 Ti2 C24 123.3(3)
N1 Ti2 C24 101.9(3)
N12 Ti2 C24 139.3(3)
N23 Ti2 C25 154.1(3)
N1 Ti2 C25 107.6(3)
N12 Ti2 C25 105.6(3)
C24 Ti2 C25 33.9(3)
N23 Ti2 C21 134.6(3)
N1 Ti2 C21 138.8(3)
N12 Ti2 C21 91.4(2)
C24 Ti2 C21 56.6(3)
C25 Ti2 C21 34.2(3)
N23 Ti2 C23 97.8(3)
N1 Ti2 C23 126.3(3)
N12 Ti2 C23 145.1(3)
C24 Ti2 C23 34.0(3)
C25 Ti2 C23 56.3(3)
C21 Ti2 C23 56.4(3)
N23 Ti2 C22 103.3(3)
N1 Ti2 C22 157.9(3)
N12 Ti2 C22 111.9(3)
C24 Ti2 C22 56.2(3)
C25 Ti2 C22 56.4(3)
C21 Ti2 C22 34.1(3)
C23 Ti2 C22 33.6(3)
N23 Ti2 Ti3 43.09(16)
N1 Ti2 Ti3 43.39(16)
N12 Ti2 Ti3 91.40(16)
C24 Ti2 Ti3 121.7(2)
C25 Ti2 Ti3 146.1(2)
C21 Ti2 Ti3 176.6(2)
C23 Ti2 Ti3 120.4(2)
C22 Ti2 Ti3 142.7(2)
N23 Ti2 Ti1 90.99(17)
N1 Ti2 Ti1 42.51(16)
N12 Ti2 Ti1 43.57(16)
C24 Ti2 Ti1 131.9(2)
C25 Ti2 Ti1 114.2(2)
C21 Ti2 Ti1 123.3(2)
C23 Ti2 Ti1 165.5(2)
C22 Ti2 Ti1 153.7(2)
Ti3 Ti2 Ti1 60.06(5)
N23 Ti2 Mg1 48.92(18)
N1 Ti2 Mg1 88.55(17)
N12 Ti2 Mg1 48.10(17)
C24 Ti2 Mg1 167.0(2)
C25 Ti2 Mg1 149.1(2)
C21 Ti2 Mg1 119.4(2)
C23 Ti2 Mg1 133.1(2)
C22 Ti2 Mg1 112.9(2)
Ti3 Ti2 Mg1 61.52(6)
Ti1 Ti2 Mg1 61.01(6)
N23 Ti3 N13 96.9(3)
N23 Ti3 N1 86.7(2)
N13 Ti3 N1 85.7(3)
N23 Ti3 C31 105.1(3)
N13 Ti3 C31 152.2(3)
N1 Ti3 C31 111.9(3)
N23 Ti3 C32 137.5(3)
N13 Ti3 C32 125.5(3)
N1 Ti3 C32 98.0(3)
C31 Ti3 C32 34.3(3)
N23 Ti3 C35 97.8(3)
N13 Ti3 C35 127.2(3)
N1 Ti3 C35 145.5(3)
C31 Ti3 C35 33.8(3)
C32 Ti3 C35 56.3(3)
N23 Ti3 C33 154.0(3)
N13 Ti3 C33 97.5(3)
N1 Ti3 C33 115.8(4)
C31 Ti3 C33 56.0(3)
C32 Ti3 C33 32.8(3)
C35 Ti3 C33 56.4(3)
N23 Ti3 C34 122.7(4)
N13 Ti3 C34 97.7(3)
N1 Ti3 C34 149.4(4)
C31 Ti3 C34 56.1(3)
C32 Ti3 C34 55.4(3)
C35 Ti3 C34 34.2(3)
C33 Ti3 C34 33.6(3)
N23 Ti3 Ti2 43.19(16)
N13 Ti3 Ti2 91.28(19)
N1 Ti3 Ti2 43.52(15)
C31 Ti3 Ti2 116.3(2)
C32 Ti3 Ti2 127.7(3)
C35 Ti3 Ti2 131.6(3)
C33 Ti3 Ti2 157.0(3)
C34 Ti3 Ti2 164.5(4)
N23 Ti3 Ti1 91.13(17)
N13 Ti3 Ti1 43.2(2)
N1 Ti3 Ti1 42.55(16)
C31 Ti3 Ti1 149.8(2)
C32 Ti3 Ti1 120.5(2)
C35 Ti3 Ti1 168.0(3)
C33 Ti3 Ti1 114.0(2)
C34 Ti3 Ti1 133.9(3)
Ti2 Ti3 Ti1 60.15(5)
N23 Ti3 Mg1 48.81(18)
N13 Ti3 Mg1 48.39(19)
N1 Ti3 Mg1 88.49(16)
C31 Ti3 Mg1 147.3(2)
C32 Ti3 Mg1 170.9(3)
C35 Ti3 Mg1 120.1(2)
C33 Ti3 Mg1 138.2(3)
C34 Ti3 Mg1 116.5(3)
Ti2 Ti3 Mg1 61.35(6)
Ti1 Ti3 Mg1 60.98(6)
C6 C6' Si2 62.3(12)
C6' C6 Si2 61.9(13)

loop_
_geom_bond_atom_site_label_1
_geom_bond_atom_site_label_2
_geom_bond_distance
C11 C12 1.399(12)
C11 C15 1.441(12)
C11 C16 1.495(13)
C11 Ti1 2.409(8)
C12 C13 1.387(12)
C12 C17 1.526(12)
C12 Ti1 2.375(8)
C13 C14 1.372(12)
C13 C18 1.534(13)
C13 Ti1 2.351(8)
C14 C15 1.397(13)
C14 C19 1.528(13)
C14 Ti1 2.381(8)
C15 C20 1.500(13)
C15 Ti1 2.394(8)
C21 C25 1.413(11)
C21 C22 1.412(11)
C21 C26 1.491(11)
C21 Ti2 2.406(7)
C22 C23 1.396(11)
C22 C27 1.512(11)
C22 Ti2 2.416(7)
C23 C24 1.403(11)
C23 C28 1.497(12)
C23 Ti2 2.412(8)
C24 C25 1.393(11)
C24 C29 1.538(11)
C24 Ti2 2.389(7)
C25 C30 1.515(12)
C25 Ti2 2.393(7)
C31 C35 1.384(12)
C31 C32 1.402(12)
C31 C36 1.523(12)
C31 Ti3 2.368(7)
C32 C33 1.347(13)
C32 C37 1.522(13)
C32 Ti3 2.380(7)
C33 C34 1.389(14)
C33 C38 1.530(13)
C33 Ti3 2.392(8)
C34 C35 1.410(14)
C34 C39 1.535(13)
C34 Ti3 2.413(8)
C35 C40 1.505(13)
C35 Ti3 2.386(8)
Mg1 N2 1.986(6)
Mg1 N12 2.183(6)
Mg1 N13 2.197(7)
Mg1 N23 2.211(6)
Mg1 Ti1 2.921(3)
Mg1 Ti2 2.933(3)
Mg1 Ti3 2.938(3)
Mg1 Si2 3.131(3)
Mg1 Si1 3.179(3)
N1 Ti1 1.909(6)
N1 Ti3 1.931(5)
N1 Ti2 1.936(5)
N2 Si2 1.683(6)
N2 Si1 1.698(6)
N12 Ti1 1.944(5)
N12 Ti2 1.950(6)
N13 Ti3 1.925(7)
N13 Ti1 1.931(7)
N23 Ti3 1.922(5)
N23 Ti2 1.925(5)
Si1 C2 1.772(12)
Si1 C3 1.834(18)
Si1 C1 1.864(14)
Si2 C4 1.779(15)
Si2 C6' 1.89(2)
Si2 C6 1.90(2)
Si2 C5 1.86(2)
Ti1 Ti3 2.8151(18)
Ti1 Ti2 2.8175(18)
Ti2 Ti3 2.8073(17)
C6' C6 1.77(5)
